data_7027911
loop_
_publ_author_name
'Hitchcock, Peter B.'
'Lappert, Michael F.'
'Layh, Marcus'

_publ_section_title
;
 Metal (Li, K, SnII and HgII) complexes of the 1,3-diazaallyl
 [N(R)C(Ph)NC(Ph)&#xE006;CR2]&#x2212; (R&#x2005;=&#x2005;SiMe3)
;
_journal_issue 18
_journal_name_full 'Journal of the Chemical Society, Dalton Transactions'
_journal_page_first 3113
_journal_paper_doi 10.1039/a804134b
_journal_year 1998
_chemical_formula_structural '[Sn{N(SiMe3)C(Ph)NC(Ph)=C(SiMe3)2}2]'
_chemical_formula_sum 'C54 H80 N4 Si6 Sn'
_chemical_formula_weight 1072.45
_chemical_name_systematic
; 
 ? 
;
_space_group_IT_number 2
_symmetry_cell_setting triclinic
_symmetry_space_group_name_Hall '-P 1'
_symmetry_space_group_name_H-M 'P -1'
_atom_sites_solution_hydrogens geom
_atom_sites_solution_primary direct
_atom_sites_solution_secondary difmap
_audit_creation_method SHELXL
_cell_angle_alpha 101.837(10)
_cell_angle_beta 103.245(15)
_cell_angle_gamma 94.27(2)
_cell_formula_units_Z 2
_cell_length_a 12.307(3)
_cell_length_b 13.096(2)
_cell_length_c 19.767(3)
_cell_measurement_reflns_used 25
_cell_measurement_temperature 293(2)
_cell_measurement_theta_max 10
_cell_measurement_theta_min 7
_cell_volume 3010.4(10)
_computing_cell_refinement 'Enraf-Nonius CAD4'
_computing_data_collection 'Enraf-Nonius CAD4'
_computing_molecular_graphics 'CAMERON (Watkin and Pearce,1993)'
_computing_publication_material SHELXL-93
_computing_structure_refinement 'SHELXL-93 (Sheldrick, 1993)'
_computing_structure_solution 'SHELXS-86 (Sheldrick, 1990)'
_diffrn_ambient_temperature 293(2)
_diffrn_measurement_device ' Enraf-Nonius CAD4'
_diffrn_measurement_method \w--2\q
_diffrn_radiation_monochromator graphite
_diffrn_radiation_source 'fine-focus sealed tube'
_diffrn_radiation_type MoK\a
_diffrn_radiation_wavelength 0.71073
_diffrn_reflns_av_R_equivalents 0.0000
_diffrn_reflns_av_sigmaI/netI 0.0827
_diffrn_reflns_limit_h_max 14
_diffrn_reflns_limit_h_min 0
_diffrn_reflns_limit_k_max 15
_diffrn_reflns_limit_k_min -15
_diffrn_reflns_limit_l_max 22
_diffrn_reflns_limit_l_min -23
_diffrn_reflns_number 10592
_diffrn_reflns_theta_max 24.97
_diffrn_reflns_theta_min 2.13
_diffrn_standards_decay_% 0
_diffrn_standards_interval_time 120
_diffrn_standards_number 2
_exptl_absorpt_coefficient_mu 0.579
_exptl_absorpt_correction_T_max 1.00
_exptl_absorpt_correction_T_min 0.90
_exptl_absorpt_correction_type empirical
_exptl_crystal_density_diffrn 1.183
_exptl_crystal_F_000 1132
_exptl_crystal_size_max 0.70
_exptl_crystal_size_mid 0.60
_exptl_crystal_size_min 0.60
_refine_diff_density_max 0.367
_refine_diff_density_min -0.635
_refine_diff_density_rms 0.074
_refine_ls_extinction_method none
_refine_ls_goodness_of_fit_all 1.034
_refine_ls_goodness_of_fit_obs 1.082
_refine_ls_hydrogen_treatment riding
_refine_ls_matrix_type full
_refine_ls_number_parameters 597
_refine_ls_number_reflns 10592
_refine_ls_number_restraints 0
_refine_ls_restrained_S_all 1.034
_refine_ls_restrained_S_obs 1.082
_refine_ls_R_factor_all 0.0834
_refine_ls_R_factor_obs 0.0498
_refine_ls_shift/esd_max -0.001
_refine_ls_shift/esd_mean 0.000
_refine_ls_structure_factor_coef Fsqd
_refine_ls_weighting_details 'w=1/[\s^2^(Fo^2^)+(0.0375P)^2^+0.0000P] where P=(Fo^2^+2Fc^2^)/3'
_refine_ls_weighting_scheme calc
_refine_ls_wR_factor_all 0.1113
_refine_ls_wR_factor_obs 0.0973
_reflns_number_observed 7536
_reflns_number_total 10592
_reflns_observed_criterion >2sigma(I)
_cod_data_source_file b804134sup1.cif
_cod_data_source_block mar1597
_cod_depositor_comments
;
The following automatic conversions were performed:

'_refine_ls_weighting_scheme' value 'calc
w=1/[\s^2^(Fo^2^)+(0.0375P)^2^+0.0000P] where P=(Fo^2^+2Fc^2^)/3' was
changed to 'calc'. New tag '_refine_ls_weighting_details' was
created. The value of the new tag was set to
'w=1/[\s^2^(Fo^2^)+(0.0375P)^2^+0.0000P] where P=(Fo^2^+2Fc^2^)/3'.

Automatic conversion script
Id: cif_fix_values 3143 2015-03-26 13:38:13Z robertas 
;
_cod_original_sg_symbol_H-M P-1
_cod_database_code 7027911

loop_
_symmetry_equiv_pos_as_xyz
'x, y, z'
'-x, -y, -z'

loop_
_atom_site_aniso_label
_atom_site_aniso_U_11
_atom_site_aniso_U_22
_atom_site_aniso_U_33
_atom_site_aniso_U_23
_atom_site_aniso_U_13
_atom_site_aniso_U_12
Sn 0.0414(2) 0.0359(2) 0.0351(2) 0.01091(13) 0.00645(13) 0.00510(12)
Si1 0.0422(7) 0.0496(8) 0.0652(9) 0.0191(7) 0.0074(7) 0.0066(6)
Si2 0.0544(8) 0.0423(8) 0.0680(9) 0.0126(7) 0.0239(7) -0.0009(6)
Si3 0.0762(10) 0.0434(8) 0.0447(8) 0.0198(6) 0.0150(7) 0.0101(7)
Si4 0.0336(6) 0.0427(7) 0.0514(8) 0.0140(6) 0.0082(6) 0.0028(5)
Si5 0.0495(8) 0.0480(8) 0.0381(7) -0.0005(6) 0.0048(6) 0.0024(6)
Si6 0.0353(7) 0.0544(8) 0.0529(8) 0.0154(7) 0.0050(6) -0.0051(6)
N1 0.038(2) 0.033(2) 0.053(2) 0.013(2) 0.011(2) 0.002(2)
N2 0.039(2) 0.030(2) 0.038(2) 0.012(2) 0.007(2) 0.0049(15)
N3 0.035(2) 0.031(2) 0.043(2) 0.012(2) 0.005(2) 0.0012(15)
N4 0.032(2) 0.032(2) 0.035(2) 0.0068(15) 0.0060(15) 0.0011(14)
C1 0.045(3) 0.036(2) 0.040(2) 0.021(2) 0.006(2) 0.009(2)
C2 0.044(3) 0.039(3) 0.049(3) 0.007(2) 0.011(2) 0.006(2)
C3 0.058(3) 0.040(3) 0.080(4) 0.014(3) 0.015(3) 0.019(2)
C4 0.075(4) 0.043(3) 0.104(5) 0.009(3) 0.011(4) 0.020(3)
C5 0.105(5) 0.054(4) 0.097(5) -0.017(4) 0.006(4) 0.030(4)
C6 0.118(6) 0.086(5) 0.067(4) -0.001(4) 0.034(4) 0.022(4)
C7 0.072(4) 0.052(3) 0.062(3) 0.004(3) 0.015(3) 0.007(3)
C8 0.042(2) 0.028(2) 0.041(2) 0.010(2) 0.007(2) 0.008(2)
C9 0.043(2) 0.037(2) 0.039(2) 0.008(2) 0.008(2) 0.003(2)
C10 0.064(3) 0.039(3) 0.052(3) 0.012(2) 0.011(2) 0.003(2)
C11 0.093(4) 0.052(3) 0.051(3) -0.003(3) 0.004(3) -0.003(3)
C12 0.104(5) 0.078(4) 0.037(3) 0.003(3) 0.001(3) 0.007(4)
C13 0.090(4) 0.054(3) 0.045(3) 0.016(3) 0.000(3) 0.003(3)
C14 0.054(3) 0.043(3) 0.041(3) 0.008(2) -0.002(2) -0.001(2)
C15 0.050(3) 0.028(2) 0.044(3) 0.011(2) 0.014(2) 0.005(2)
C16 0.038(2) 0.021(2) 0.036(2) 0.003(2) 0.009(2) 0.006(2)
C17 0.033(2) 0.030(2) 0.040(2) 0.012(2) 0.005(2) 0.003(2)
C18 0.053(3) 0.039(3) 0.046(3) 0.013(2) 0.004(2) 0.000(2)
C19 0.067(3) 0.069(4) 0.042(3) 0.018(3) -0.002(3) -0.002(3)
C20 0.078(4) 0.077(4) 0.060(4) 0.039(3) 0.010(3) 0.023(3)
C21 0.104(5) 0.048(3) 0.071(4) 0.030(3) 0.019(3) 0.029(3)
C22 0.076(3) 0.041(3) 0.048(3) 0.012(2) 0.009(3) 0.014(2)
C23 0.034(2) 0.035(2) 0.033(2) 0.011(2) 0.010(2) 0.008(2)
C24 0.028(2) 0.042(3) 0.033(2) 0.010(2) 0.004(2) 0.002(2)
C25 0.045(3) 0.047(3) 0.039(3) 0.002(2) 0.009(2) 0.006(2)
C26 0.068(3) 0.055(3) 0.048(3) 0.001(3) 0.015(3) 0.010(3)
C27 0.071(4) 0.094(5) 0.037(3) 0.004(3) 0.017(3) 0.012(3)
C28 0.069(3) 0.076(4) 0.045(3) 0.026(3) 0.015(3) 0.008(3)
C29 0.049(3) 0.046(3) 0.040(3) 0.012(2) 0.009(2) 0.004(2)
C30 0.033(2) 0.042(2) 0.035(2) 0.007(2) 0.002(2) 0.001(2)
C31 0.051(3) 0.102(5) 0.086(4) 0.018(4) 0.025(3) 0.015(3)
C32 0.051(3) 0.081(4) 0.113(5) 0.005(4) 0.000(3) -0.001(3)
C33 0.068(4) 0.098(5) 0.154(7) 0.077(5) -0.001(4) 0.022(4)
C34 0.054(3) 0.078(4) 0.101(5) 0.027(4) 0.014(3) 0.002(3)
C35 0.070(4) 0.090(5) 0.104(5) 0.017(4) 0.046(4) 0.007(3)
C36 0.084(4) 0.045(3) 0.108(5) 0.012(3) 0.033(4) -0.005(3)
C37 0.140(6) 0.066(4) 0.046(3) 0.002(3) 0.017(3) 0.025(4)
C38 0.085(4) 0.088(4) 0.066(4) 0.042(3) -0.008(3) 0.002(3)
C39 0.117(5) 0.066(4) 0.080(4) 0.042(3) 0.029(4) 0.020(3)
C40 0.056(3) 0.055(3) 0.091(4) 0.018(3) 0.024(3) 0.019(3)
C41 0.042(3) 0.110(5) 0.067(4) 0.018(3) 0.003(3) 0.004(3)
C42 0.056(3) 0.056(3) 0.084(4) 0.029(3) 0.033(3) 0.007(2)
C43 0.082(4) 0.069(4) 0.045(3) 0.011(3) 0.013(3) 0.008(3)
C44 0.068(4) 0.089(4) 0.058(3) -0.017(3) 0.016(3) 0.007(3)
C45 0.096(4) 0.043(3) 0.067(4) -0.008(3) 0.014(3) 0.003(3)
C46 0.044(3) 0.082(4) 0.073(4) 0.018(3) -0.003(3) -0.008(3)
C47 0.052(3) 0.078(4) 0.103(5) 0.044(4) 0.018(3) -0.008(3)
C48 0.038(3) 0.086(4) 0.076(4) 0.016(3) 0.016(3) 0.011(3)
C49 0.154(11) 0.146(10) 0.175(14) 0.030(10) 0.090(10) 0.057(9)
C50 0.168(11) 0.165(12) 0.104(7) 0.019(9) 0.054(7) -0.008(10)
C51 0.135(10) 0.259(18) 0.126(10) 0.067(10) 0.056(8) 0.085(10)
C52 0.262(18) 0.240(20) 0.095(9) -0.010(12) 0.063(10) -0.056(16)
C53 0.282(19) 0.121(12) 0.228(17) 0.069(11) 0.047(14) -0.009(11)
C54 0.401(32) 0.120(12) 0.219(21) 0.018(12) 0.024(18) -0.049(15)

loop_
_atom_site_label
_atom_site_type_symbol
_atom_site_fract_x
_atom_site_fract_y
_atom_site_fract_z
_atom_site_U_iso_or_equiv
_atom_site_thermal_displace_type
_atom_site_occupancy
_atom_site_calc_flag
_atom_site_refinement_flags
Sn Sn 0.17241(2) 0.50668(2) 0.35371(2) 0.03758(10) Uani 1 d .
Si1 Si 0.42618(11) 0.40735(11) 0.31579(8) 0.0525(3) Uani 1 d .
Si2 Si -0.16647(11) 0.12332(10) 0.29897(8) 0.0539(4) Uani 1 d .
Si3 Si 0.05698(12) 0.23223(10) 0.42086(7) 0.0532(4) Uani 1 d .
Si4 Si -0.11279(10) 0.54795(10) 0.27102(7) 0.0426(3) Uani 1 d .
Si5 Si 0.32684(11) 0.83182(10) 0.39502(7) 0.0480(3) Uani 1 d .
Si6 Si 0.49695(10) 0.81043(11) 0.29210(7) 0.0487(3) Uani 1 d .
N1 N 0.2789(3) 0.4044(3) 0.2958(2) 0.0412(8) Uani 1 d .
N2 N 0.1118(3) 0.3251(2) 0.2973(2) 0.0354(8) Uani 1 d .
N3 N 0.0290(3) 0.5418(2) 0.2700(2) 0.0370(8) Uani 1 d .
N4 N 0.1997(3) 0.6292(2) 0.2826(2) 0.0337(8) Uani 1 d .
C1 C 0.2044(4) 0.3175(3) 0.2752(2) 0.0391(10) Uani 1 d .
C2 C 0.2255(4) 0.2196(3) 0.2297(2) 0.0446(11) Uani 1 d .
C3 C 0.2210(4) 0.1241(4) 0.2500(3) 0.0591(14) Uani 1 d .
H3 H 0.2059(4) 0.1211(4) 0.2936(3) 0.076(18) Uiso 1 calc R
C4 C 0.2388(5) 0.0334(4) 0.2061(4) 0.076(2) Uani 1 d .
H4 H 0.2375(5) -0.0297(4) 0.2206(4) 0.092 Uiso 1 calc R
C5 C 0.2582(6) 0.0371(5) 0.1416(4) 0.092(2) Uani 1 d .
H5 H 0.2699(6) -0.0240(5) 0.1121(4) 0.111 Uiso 1 calc R
C6 C 0.2608(5) 0.1296(5) 0.1194(4) 0.091(2) Uani 1 d .
H6 H 0.2728(5) 0.1313(5) 0.0749(4) 0.091(20) Uiso 1 calc R
C7 C 0.2452(4) 0.2210(4) 0.1644(3) 0.0637(14) Uani 1 d .
H7 H 0.2481(4) 0.2841(4) 0.1499(3) 0.076 Uiso 1 calc R
C8 C 0.0191(3) 0.2433(3) 0.2757(2) 0.0369(10) Uani 1 d .
C9 C -0.0254(3) 0.2121(3) 0.1964(2) 0.0400(10) Uani 1 d .
C10 C -0.0473(4) 0.1080(4) 0.1603(2) 0.0523(12) Uani 1 d .
H10 H -0.0359(4) 0.0559(4) 0.1860(2) 0.063 Uiso 1 calc R
C11 C -0.0860(5) 0.0793(4) 0.0870(3) 0.070(2) Uani 1 d .
H11 H -0.1006(5) 0.0085(4) 0.0638(3) 0.085 Uiso 1 calc R
C12 C -0.1029(5) 0.1551(5) 0.0481(3) 0.077(2) Uani 1 d .
H12 H -0.1291(5) 0.1360(5) -0.0013(3) 0.095(19) Uiso 1 calc R
C13 C -0.0808(4) 0.2588(4) 0.0829(3) 0.0656(15) Uani 1 d .
H13 H -0.0927(4) 0.3103(4) 0.0568(3) 0.076(17) Uiso 1 calc R
C14 C -0.0413(4) 0.2880(4) 0.1559(2) 0.0486(11) Uani 1 d .
H14 H -0.0249(4) 0.3590(4) 0.1785(2) 0.049(13) Uiso 1 calc R
C15 C -0.0229(3) 0.2040(3) 0.3234(2) 0.0400(10) Uani 1 d .
C16 C 0.0924(3) 0.6091(3) 0.2480(2) 0.0319(9) Uani 1 d .
C17 C 0.0437(3) 0.6561(3) 0.1865(2) 0.0343(9) Uani 1 d .
C18 C 0.0011(4) 0.5909(4) 0.1194(2) 0.0476(11) Uani 1 d .
H18 H 0.0015(4) 0.5186(4) 0.1136(2) 0.047(12) Uiso 1 calc R
C19 C -0.0414(4) 0.6304(4) 0.0614(3) 0.0619(14) Uani 1 d .
H19 H -0.0678(4) 0.5855(4) 0.0165(3) 0.075(17) Uiso 1 calc R
C20 C -0.0450(4) 0.7369(5) 0.0695(3) 0.069(2) Uani 1 d .
H20 H -0.0754(4) 0.7641(5) 0.0304(3) 0.083 Uiso 1 calc R
C21 C -0.0037(5) 0.8027(4) 0.1357(3) 0.072(2) Uani 1 d .
H21 H -0.0060(5) 0.8747(4) 0.1413(3) 0.122(24) Uiso 1 calc R
C22 C 0.0416(4) 0.7627(4) 0.1943(3) 0.0554(13) Uani 1 d .
H22 H 0.0706(4) 0.8080(4) 0.2388(3) 0.075(17) Uiso 1 calc R
C23 C 0.2829(3) 0.6865(3) 0.2613(2) 0.0332(9) Uani 1 d .
C24 C 0.2855(3) 0.6468(3) 0.1857(2) 0.0349(9) Uani 1 d .
C25 C 0.2768(3) 0.5390(4) 0.1568(2) 0.0450(11) Uani 1 d .
H25 H 0.2693(3) 0.4912(4) 0.1848(2) 0.060(15) Uiso 1 calc R
C26 C 0.2795(4) 0.5035(4) 0.0863(3) 0.0584(13) Uani 1 d .
H26 H 0.2753(4) 0.4317(4) 0.0675(3) 0.070 Uiso 1 calc R
C27 C 0.2885(4) 0.5726(5) 0.0439(3) 0.068(2) Uani 1 d .
H27 H 0.2909(4) 0.5478(5) -0.0032(3) 0.075(16) Uiso 1 calc R
C28 C 0.2938(4) 0.6787(4) 0.0710(3) 0.0615(14) Uani 1 d .
H28 H 0.2985(4) 0.7257(4) 0.0420(3) 0.074 Uiso 1 calc R
C29 C 0.2921(3) 0.7153(4) 0.1412(2) 0.0449(11) Uani 1 d .
H29 H 0.2954(3) 0.7873(4) 0.1591(2) 0.054 Uiso 1 calc R
C30 C 0.3571(3) 0.7662(3) 0.3080(2) 0.0379(10) Uani 1 d .
C31 C 0.4874(4) 0.3955(5) 0.2374(3) 0.079(2) Uani 1 d .
H31A H 0.4584(4) 0.3288(5) 0.2049(3) 0.118 Uiso 1 calc R
H31B H 0.5678(4) 0.4005(5) 0.2531(3) 0.118 Uiso 1 calc R
H31C H 0.4676(4) 0.4511(5) 0.2138(3) 0.118 Uiso 1 calc R
C32 C 0.4827(4) 0.5363(4) 0.3780(3) 0.088(2) Uani 1 d .
H32A H 0.4514(4) 0.5429(4) 0.4187(3) 0.133 Uiso 1 calc R
H32B H 0.4629(4) 0.5917(4) 0.3542(3) 0.133 Uiso 1 calc R
H32C H 0.5632(4) 0.5410(4) 0.3934(3) 0.133 Uiso 1 calc R
C33 C 0.4730(5) 0.3011(5) 0.3611(4) 0.103(2) Uani 1 d .
H33A H 0.4441(5) 0.2338(5) 0.3293(4) 0.155 Uiso 1 calc R
H33B H 0.4453(5) 0.3065(5) 0.4032(4) 0.155 Uiso 1 calc R
H33C H 0.5538(5) 0.3081(5) 0.3743(4) 0.155 Uiso 1 calc R
C34 C -0.2695(4) 0.1520(4) 0.2212(3) 0.078(2) Uani 1 d .
H34A H -0.2414(4) 0.1357(4) 0.1793(3) 0.117 Uiso 1 calc R
H34B H -0.2794(4) 0.2251(4) 0.2314(3) 0.117 Uiso 1 calc R
H34C H -0.3405(4) 0.1098(4) 0.2132(3) 0.117 Uiso 1 calc R
C35 C -0.2348(5) 0.1594(5) 0.3749(3) 0.085(2) Uani 1 d .
H35A H -0.1875(5) 0.1472(5) 0.4176(3) 0.127 Uiso 1 calc R
H35B H -0.3064(5) 0.1171(5) 0.3639(3) 0.127 Uiso 1 calc R
H35C H -0.2454(5) 0.2324(5) 0.3821(3) 0.127 Uiso 1 calc R
C36 C -0.1557(5) -0.0222(4) 0.2825(3) 0.079(2) Uani 1 d .
H36A H -0.1029(5) -0.0366(4) 0.3223(3) 0.119 Uiso 1 calc R
H36B H -0.1304(5) -0.0438(4) 0.2399(3) 0.119 Uiso 1 calc R
H36C H -0.2281(5) -0.0601(4) 0.2769(3) 0.119 Uiso 1 calc R
C37 C 0.0069(6) 0.3424(4) 0.4763(3) 0.086(2) Uani 1 d .
H37A H 0.0158(6) 0.4047(4) 0.4586(3) 0.129 Uiso 1 calc R
H37B H 0.0502(6) 0.3551(4) 0.5249(3) 0.129 Uiso 1 calc R
H37C H -0.0711(6) 0.3244(4) 0.4741(3) 0.129 Uiso 1 calc R
C38 C 0.2138(4) 0.2639(5) 0.4405(3) 0.081(2) Uani 1 d .
H38A H 0.2435(4) 0.2089(5) 0.4129(3) 0.122 Uiso 1 calc R
H38B H 0.2462(4) 0.2699(5) 0.4904(3) 0.122 Uiso 1 calc R
H38C H 0.2318(4) 0.3293(5) 0.4283(3) 0.122 Uiso 1 calc R
C39 C 0.0396(5) 0.1106(4) 0.4555(3) 0.083(2) Uani 1 d .
H39A H 0.0655(5) 0.0537(4) 0.4269(3) 0.124 Uiso 1 calc R
H39B H -0.0384(5) 0.0926(4) 0.4533(3) 0.124 Uiso 1 calc R
H39C H 0.0829(5) 0.1233(4) 0.5042(3) 0.124 Uiso 1 calc R
C40 C -0.1314(4) 0.6838(4) 0.3127(3) 0.0660(15) Uani 1 d .
H40A H -0.1153(4) 0.7306(4) 0.2837(3) 0.099 Uiso 1 calc R
H40B H -0.0809(4) 0.7056(4) 0.3594(3) 0.099 Uiso 1 calc R
H40C H -0.2076(4) 0.6856(4) 0.3167(3) 0.099 Uiso 1 calc R
C41 C -0.2152(4) 0.5072(5) 0.1817(3) 0.075(2) Uani 1 d .
H41A H -0.1994(4) 0.5529(5) 0.1520(3) 0.113 Uiso 1 calc R
H41B H -0.2903(4) 0.5115(5) 0.1874(3) 0.113 Uiso 1 calc R
H41C H -0.2087(4) 0.4361(5) 0.1599(3) 0.113 Uiso 1 calc R
C42 C -0.1442(4) 0.4592(4) 0.3278(3) 0.0613(14) Uani 1 d .
H42A H -0.1348(4) 0.3886(4) 0.3067(3) 0.092 Uiso 1 calc R
H42B H -0.2204(4) 0.4616(4) 0.3317(3) 0.092 Uiso 1 calc R
H42C H -0.0937(4) 0.4815(4) 0.3744(3) 0.092 Uiso 1 calc R
C43 C 0.3980(4) 0.7814(4) 0.4730(2) 0.0661(14) Uani 1 d .
H43A H 0.4770(4) 0.7835(4) 0.4754(2) 0.099 Uiso 1 calc R
H43B H 0.3661(4) 0.7102(4) 0.4679(2) 0.099 Uiso 1 calc R
H43C H 0.3876(4) 0.8245(4) 0.5161(2) 0.099 Uiso 1 calc R
C44 C 0.1747(4) 0.8239(5) 0.3959(3) 0.077(2) Uani 1 d .
H44A H 0.1332(4) 0.8491(5) 0.3566(3) 0.115 Uiso 1 calc R
H44B H 0.1671(4) 0.8664(5) 0.4399(3) 0.115 Uiso 1 calc R
H44C H 0.1456(4) 0.7522(5) 0.3917(3) 0.115 Uiso 1 calc R
C45 C 0.3721(5) 0.9764(4) 0.4112(3) 0.073(2) Uani 1 d .
H45A H 0.3352(5) 1.0020(4) 0.3708(3) 0.110 Uiso 1 calc R
H45B H 0.4522(5) 0.9887(4) 0.4178(3) 0.110 Uiso 1 calc R
H45C H 0.3523(5) 1.0126(4) 0.4531(3) 0.110 Uiso 1 calc R
C46 C 0.6059(4) 0.8385(4) 0.3789(3) 0.070(2) Uani 1 d .
H46A H 0.5846(4) 0.8915(4) 0.4130(3) 0.105 Uiso 1 calc R
H46B H 0.6772(4) 0.8631(4) 0.3720(3) 0.105 Uiso 1 calc R
H46C H 0.6121(4) 0.7754(4) 0.3964(3) 0.105 Uiso 1 calc R
C47 C 0.4997(4) 0.9318(4) 0.2561(3) 0.075(2) Uani 1 d .
H47A H 0.4720(4) 0.9862(4) 0.2856(3) 0.113 Uiso 1 calc R
H47B H 0.4530(4) 0.9166(4) 0.2083(3) 0.113 Uiso 1 calc R
H47C H 0.5756(4) 0.9548(4) 0.2560(3) 0.113 Uiso 1 calc R
C48 C 0.5512(4) 0.7078(4) 0.2334(3) 0.0662(15) Uani 1 d .
H48A H 0.4998(4) 0.6882(4) 0.1870(3) 0.099 Uiso 1 calc R
H48B H 0.5584(4) 0.6472(4) 0.2536(3) 0.099 Uiso 1 calc R
H48C H 0.6235(4) 0.7348(4) 0.2293(3) 0.099 Uiso 1 calc R
C49 C 0.4732(12) 0.3199(10) 0.0249(9) 0.149(4) Uani 1 d .
H49 H 0.4837(12) 0.3893(10) 0.0508(9) 0.179 Uiso 1 calc R
C50 C 0.5341(11) 0.2541(14) 0.0491(5) 0.145(4) Uani 1 d .
H50 H 0.5881(11) 0.2772(14) 0.0923(5) 0.175 Uiso 1 calc R
C51 C 0.3939(12) 0.2907(15) -0.0375(9) 0.163(5) Uani 1 d .
H51 H 0.3513(12) 0.3393(15) -0.0556(9) 0.195 Uiso 1 calc R
C52 C 0.3782(15) 0.1893(18) -0.0730(7) 0.208(8) Uani 1 d .
H52 H 0.3259(15) 0.1688(18) -0.1170(7) 0.250 Uiso 1 calc R
C53 C 0.5231(14) 0.1546(13) 0.0151(11) 0.211(6) Uani 1 d .
H53 H 0.5724(14) 0.1098(13) 0.0318(11) 0.253 Uiso 1 calc R
C54 C 0.4351(21) 0.1176(13) -0.0471(12) 0.263(11) Uani 1 d .
H54 H 0.4177(21) 0.0464(13) -0.0690(12) 0.315 Uiso 1 calc R

loop_
_atom_type_symbol
_atom_type_description
_atom_type_scat_dispersion_real
_atom_type_scat_dispersion_imag
_atom_type_scat_source
C C 0.0033 0.0016 'International Tables Vol C Tables 4.2.6.8 and 6.1.1.4'
H H 0.0000 0.0000 'International Tables Vol C Tables 4.2.6.8 and 6.1.1.4'
N N 0.0061 0.0033 'International Tables Vol C Tables 4.2.6.8 and 6.1.1.4'
Si Si 0.0817 0.0704 'International Tables Vol C Tables 4.2.6.8 and 6.1.1.4'
Sn Sn -0.6537 1.4246 'International Tables Vol C Tables 4.2.6.8 and 6.1.1.4'

loop_
_geom_angle_atom_site_label_1
_geom_angle_atom_site_label_2
_geom_angle_atom_site_label_3
_geom_angle
N1 Sn N3 107.75(12)
N1 Sn N2 57.49(11)
N3 Sn N2 86.37(11)
N1 Sn N4 87.07(11)
N3 Sn N4 57.65(11)
N2 Sn N4 119.56(11)
N1 Si1 C32 105.3(2)
N1 Si1 C31 114.7(2)
C32 Si1 C31 109.0(3)
N1 Si1 C33 111.7(2)
C32 Si1 C33 108.8(3)
C31 Si1 C33 107.1(3)
C34 Si2 C35 103.5(3)
C34 Si2 C36 109.6(3)
C35 Si2 C36 108.4(3)
C34 Si2 C15 114.5(2)
C35 Si2 C15 108.7(2)
C36 Si2 C15 111.6(2)
C37 Si3 C39 109.4(3)
C37 Si3 C38 106.5(3)
C39 Si3 C38 102.9(3)
C37 Si3 C15 112.0(2)
C39 Si3 C15 109.1(2)
C38 Si3 C15 116.4(2)
N3 Si4 C42 105.9(2)
N3 Si4 C40 109.7(2)
C42 Si4 C40 108.7(2)
N3 Si4 C41 115.1(2)
C42 Si4 C41 109.0(3)
C40 Si4 C41 108.2(3)
C43 Si5 C44 105.6(3)
C43 Si5 C45 109.8(2)
C44 Si5 C45 103.7(3)
C43 Si5 C30 114.0(2)
C44 Si5 C30 115.6(2)
C45 Si5 C30 107.5(2)
C48 Si6 C46 103.7(2)
C48 Si6 C47 107.8(3)
C46 Si6 C47 107.5(2)
C48 Si6 C30 114.2(2)
C46 Si6 C30 108.5(2)
C47 Si6 C30 114.5(2)
C1 N1 Si1 125.4(3)
C1 N1 Sn 95.9(3)
Si1 N1 Sn 129.2(2)
C1 N2 C8 123.3(3)
C1 N2 Sn 90.9(2)
C8 N2 Sn 145.0(3)
C16 N3 Si4 125.5(3)
C16 N3 Sn 95.6(2)
Si4 N3 Sn 129.3(2)
C16 N4 C23 124.4(3)
C16 N4 Sn 90.6(2)
C23 N4 Sn 143.3(2)
N2 C1 N1 115.6(4)
N2 C1 C2 122.7(4)
N1 C1 C2 121.6(4)
C7 C2 C3 118.3(5)
C7 C2 C1 119.9(4)
C3 C2 C1 121.7(4)
C4 C3 C2 120.8(6)
C5 C4 C3 119.7(6)
C4 C5 C6 120.9(6)
C5 C6 C7 119.2(6)
C2 C7 C6 121.2(5)
C15 C8 N2 121.8(4)
C15 C8 C9 125.8(4)
N2 C8 C9 112.3(3)
C10 C9 C14 117.6(4)
C10 C9 C8 121.4(4)
C14 C9 C8 121.0(4)
C9 C10 C11 121.4(5)
C12 C11 C10 120.2(5)
C13 C12 C11 119.3(5)
C12 C13 C14 120.9(5)
C13 C14 C9 120.7(4)
C8 C15 Si2 122.6(3)
C8 C15 Si3 121.1(3)
Si2 C15 Si3 116.2(2)
N4 C16 N3 116.0(3)
N4 C16 C17 122.7(3)
N3 C16 C17 121.3(3)
C22 C17 C18 118.6(4)
C22 C17 C16 122.1(4)
C18 C17 C16 119.3(4)
C19 C18 C17 121.3(4)
C18 C19 C20 119.9(5)
C21 C20 C19 119.5(5)
C20 C21 C22 120.5(5)
C17 C22 C21 120.0(5)
C30 C23 N4 122.0(4)
C30 C23 C24 124.1(4)
N4 C23 C24 113.8(3)
C29 C24 C25 118.1(4)
C29 C24 C23 121.2(4)
C25 C24 C23 120.7(4)
C26 C25 C24 119.9(5)
C27 C26 C25 120.8(5)
C26 C27 C28 120.0(5)
C27 C28 C29 119.9(5)
C28 C29 C24 121.2(4)
C23 C30 Si5 120.4(3)
C23 C30 Si6 122.3(3)
Si5 C30 Si6 117.2(2)
C50 C49 C51 121.3(13)
C49 C50 C53 122.3(14)
C52 C51 C49 118.2(14)
C54 C52 C51 122.0(18)
C50 C53 C54 118.8(16)
C52 C54 C53 116.8(18)

loop_
_geom_bond_atom_site_label_1
_geom_bond_atom_site_label_2
_geom_bond_distance
Sn N1 2.267(3)
Sn N3 2.271(3)
Sn N2 2.391(3)
Sn N4 2.393(3)
Si1 N1 1.760(3)
Si1 C32 1.851(6)
Si1 C31 1.856(5)
Si1 C33 1.862(5)
Si2 C34 1.878(5)
Si2 C35 1.879(5)
Si2 C36 1.886(5)
Si2 C15 1.896(4)
Si3 C37 1.859(5)
Si3 C39 1.875(5)
Si3 C38 1.875(6)
Si3 C15 1.897(4)
Si4 N3 1.758(3)
Si4 C42 1.850(5)
Si4 C40 1.856(5)
Si4 C41 1.866(5)
Si5 C43 1.862(5)
Si5 C44 1.872(5)
Si5 C45 1.874(5)
Si5 C30 1.890(4)
Si6 C48 1.857(5)
Si6 C46 1.869(5)
Si6 C47 1.870(5)
Si6 C30 1.890(4)
N1 C1 1.336(5)
N2 C1 1.314(5)
N2 C8 1.428(5)
N3 C16 1.336(5)
N4 C16 1.319(5)
N4 C23 1.415(5)
C1 C2 1.485(6)
C2 C7 1.369(6)
C2 C3 1.391(6)
C3 C4 1.383(7)
C4 C5 1.359(9)
C5 C6 1.370(8)
C6 C7 1.392(7)
C8 C15 1.343(5)
C8 C9 1.494(6)
C9 C10 1.379(6)
C9 C14 1.397(6)
C10 C11 1.380(6)
C11 C12 1.374(7)
C12 C13 1.367(7)
C13 C14 1.373(6)
C16 C17 1.498(5)
C17 C22 1.376(6)
C17 C18 1.384(6)
C18 C19 1.364(6)
C19 C20 1.376(7)
C20 C21 1.370(7)
C21 C22 1.387(6)
C23 C30 1.360(5)
C23 C24 1.486(5)
C24 C29 1.391(5)
C24 C25 1.397(6)
C25 C26 1.385(6)
C26 C27 1.368(7)
C27 C28 1.373(7)
C28 C29 1.377(6)
C49 C50 1.279(12)
C49 C51 1.349(13)
C50 C53 1.319(14)
C51 C52 1.34(2)
C52 C54 1.33(2)
C53 C54 1.41(2)
